data_2005249
loop_
_publ_author_name
'Bahl, A.'
'Grahn, W.'
'Jones, P. G.'

_publ_section_title
;
 Methyl {4-[8-(4-Trifluoromethylphenyl)naphthalen-1-yl]phenyl} Selenide
;
_journal_issue 8
_journal_name_full 'Acta Crystallographica Section C'
_journal_page_first 2017
_journal_page_last 2020
_journal_paper_doi 10.1107/S0108270196007846
_journal_volume 52
_journal_year 1996
_chemical_formula_sum 'C24 H17 F3 Se'
_chemical_formula_weight 441.34
_chemical_name_systematic
;
 Methyl-{4-[8-(4-trifluoromethyl-phenyl)-naphthalen-1-yl]-phenyl}-selane
;
_space_group_IT_number 14
_symmetry_cell_setting monoclinic
_symmetry_space_group_name_Hall '-P 2yn'
_symmetry_space_group_name_H-M 'P 1 21/n 1'
_audit_creation_method SHELXL
_cell_angle_alpha 90
_cell_angle_beta 94.62(1)
_cell_angle_gamma 90
_cell_formula_units_Z 4
_cell_length_a 9.376(1)
_cell_length_b 9.187(2)
_cell_length_c 22.287(5)
_cell_measurement_reflns_used 54
_cell_measurement_temperature 143(2)
_cell_measurement_theta_max 11.5
_cell_measurement_theta_min 10
_cell_volume 1913.5(6)
_computing_cell_refinement DIF4
_computing_data_collection 'DIF4 (Stoe & Cie, 1991)'
_computing_data_reduction 'REDU4 (Stoe & Cie, 1991)'
_computing_molecular_graphics 'XP (Siemens, 1994)'
_computing_publication_material SHELXL93
_computing_structure_refinement 'SHELXL93 (Sheldrick, 1993)'
_computing_structure_solution 'SHELXS86 (Sheldrick, 1990)'
_diffrn_ambient_temperature 143(2)
_diffrn_measurement_device 'Stoe STADI-4'
_diffrn_measurement_method \w/\q
_diffrn_radiation_monochromator graphite
_diffrn_radiation_source 'fine-focus sealed tube'
_diffrn_radiation_type MoK\a
_diffrn_radiation_wavelength 0.71073
_diffrn_reflns_av_R_equivalents 0.0285
_diffrn_reflns_av_sigmaI/netI 0.0332
_diffrn_reflns_limit_h_max 12
_diffrn_reflns_limit_h_min 0
_diffrn_reflns_limit_k_max 11
_diffrn_reflns_limit_k_min 0
_diffrn_reflns_limit_l_max 28
_diffrn_reflns_limit_l_min -29
_diffrn_reflns_number 4663
_diffrn_reflns_theta_max 27.54
_diffrn_reflns_theta_min 3.11
_diffrn_standards_decay_% 4
_diffrn_standards_interval_time 60
_diffrn_standards_number 3
_exptl_absorpt_coefficient_mu 1.997
_exptl_absorpt_correction_T_max 1.000
_exptl_absorpt_correction_T_min 0.587
_exptl_absorpt_correction_type '\y-scans (XEMP; Nicolet, 1987)'
_exptl_crystal_colour colourless
_exptl_crystal_density_diffrn 1.532
_exptl_crystal_density_meas ?
_exptl_crystal_description tablet
_exptl_crystal_F_000 888
_exptl_crystal_size_max 0.50
_exptl_crystal_size_mid 0.50
_exptl_crystal_size_min 0.20
_refine_diff_density_max 0.959
_refine_diff_density_min -0.803
_refine_ls_extinction_method none
_refine_ls_goodness_of_fit_all 1.038
_refine_ls_goodness_of_fit_obs 1.030
_refine_ls_hydrogen_treatment 'H atoms: rigid methyl, others riding'
_refine_ls_matrix_type full
_refine_ls_number_parameters 267
_refine_ls_number_reflns 4389
_refine_ls_number_restraints 30
_refine_ls_restrained_S_all 1.106
_refine_ls_restrained_S_obs 1.059
_refine_ls_R_factor_all 0.0640
_refine_ls_R_factor_obs 0.0492
_refine_ls_shift/esd_max 0.926
_refine_ls_shift/esd_mean 0.061
_refine_ls_structure_factor_coef Fsqd
_refine_ls_weighting_details 'w = 1/[\s^2^(Fo^2^)+(0.0502P)^2^+4.0665P] where P=(Fo^2^+2Fc^2^)/3'
_refine_ls_weighting_scheme calc
_refine_ls_wR_factor_all 0.1327
_refine_ls_wR_factor_obs 0.1132
_reflns_number_observed 3582
_reflns_number_total 4402
_reflns_observed_criterion >2sigma(I)
_cod_data_source_file fg1208.cif
_cod_data_source_block bahlse
_cod_depositor_comments
;
The following automatic conversions were performed:

'_exptl_crystal_density_meas' value 'not measured' was changed to '?'
- the value is perceived as not measured.

Automatic conversion script
Id: cif_fix_values 3008 2015-01-20 13:52:24Z robertas 

The following automatic conversions were performed:

'_refine_ls_weighting_scheme' value 'calc w =
1/[\s^2^(Fo^2^)+(0.0502P)^2^+4.0665P] where P=(Fo^2^+2Fc^2^)/3' was
changed to 'calc'. New tag '_refine_ls_weighting_details' was
created. The value of the new tag was set to 'w =
1/[\s^2^(Fo^2^)+(0.0502P)^2^+4.0665P] where P=(Fo^2^+2Fc^2^)/3'.

Automatic conversion script
Id: cif_fix_values 3143 2015-03-26 13:38:13Z robertas 
;
_cod_original_cell_volume 1913.4(6)
_cod_original_sg_symbol_H-M 'P 21/n'
_cod_database_code 2005249

loop_
_symmetry_equiv_pos_as_xyz
'x, y, z'
'-x+1/2, y+1/2, -z+1/2'
'-x, -y, -z'
'x-1/2, -y-1/2, z-1/2'

loop_
_atom_site_aniso_label
_atom_site_aniso_U_11
_atom_site_aniso_U_22
_atom_site_aniso_U_33
_atom_site_aniso_U_12
_atom_site_aniso_U_13
_atom_site_aniso_U_23
Se 0.0320(2) 0.0555(3) 0.0293(2) -0.0010(2) 0.00866(14) -0.0057(2)
C1 0.0255(14) 0.0183(15) 0.0161(13) 0.0017(11) 0.0046(11) 0.0015(11)
C2 0.0264(15) 0.029(2) 0.0228(15) 0.0015(13) 0.0039(12) 0.0010(13)
C3 0.028(2) 0.030(2) 0.030(2) 0.0037(13) 0.0118(13) 0.0065(14)
C4 0.039(2) 0.022(2) 0.025(2) 0.0060(13) 0.0149(13) 0.0020(12)
C4a 0.036(2) 0.0212(15) 0.0184(14) 0.0026(13) 0.0064(12) 0.0000(12)
C5 0.048(2) 0.030(2) 0.0166(14) 0.004(2) 0.0045(13) -0.0004(13)
C6 0.050(2) 0.043(2) 0.018(2) 0.002(2) -0.0018(14) -0.0020(15)
C7 0.034(2) 0.042(2) 0.025(2) -0.002(2) -0.0031(13) 0.000(2)
C8 0.0294(15) 0.023(2) 0.0201(14) 0.0013(12) 0.0021(12) 0.0019(12)
C8a 0.0281(14) 0.0183(14) 0.0189(14) 0.0025(11) 0.0037(11) 0.0006(11)
C9 0.0215(13) 0.0210(15) 0.0176(13) 0.0020(11) 0.0015(10) 0.0003(11)
C10 0.0248(14) 0.022(2) 0.0185(13) -0.0010(11) 0.0025(11) -0.0012(11)
C11 0.031(2) 0.025(2) 0.0226(15) -0.0023(12) 0.0053(12) 0.0022(12)
C12 0.029(2) 0.031(2) 0.0182(14) 0.0005(13) 0.0041(11) 0.0002(13)
C13 0.031(2) 0.031(2) 0.0211(15) -0.0046(13) 0.0028(12) -0.0054(13)
C14 0.0268(15) 0.024(2) 0.0227(15) -0.0036(12) 0.0058(12) -0.0009(13)
C15 0.039(2) 0.042(2) 0.027(2) -0.005(2) 0.0108(14) 0.001(2)
F1 0.027(2) 0.394(13) 0.024(2) 0.008(4) 0.012(2) 0.028(4)
F2 0.181(6) 0.100(5) 0.036(2) 0.066(4) 0.042(3) 0.039(3)
F3 0.269(11) 0.079(4) 0.038(2) -0.084(5) 0.074(4) -0.035(3)
C16 0.0219(14) 0.028(2) 0.0212(14) 0.0042(12) -0.0001(11) 0.0000(12)
C17 0.0233(14) 0.029(2) 0.027(2) 0.0004(13) -0.0014(12) -0.0043(14)
C18 0.0215(14) 0.035(2) 0.030(2) -0.0033(13) 0.0005(12) 0.0013(14)
C19 0.0191(13) 0.037(2) 0.026(2) 0.0040(13) 0.0009(11) 0.0016(14)
C20 0.0262(15) 0.029(2) 0.029(2) 0.0048(13) -0.0007(12) -0.0054(14)
C21 0.0250(15) 0.026(2) 0.029(2) 0.0027(12) 0.0014(12) 0.0012(13)
C22 0.044(2) 0.057(3) 0.051(2) -0.001(2) 0.016(2) 0.009(2)

loop_
_atom_site_label
_atom_site_occupancy
_atom_site_fract_x
_atom_site_fract_y
_atom_site_fract_z
_atom_site_U_iso_or_equiv
_atom_site_thermal_displace_type
_atom_site_calc_flag
_atom_site_refinement_flags
_atom_site_disorder_group
_atom_site_type_symbol
Se 1 .83281(4) .17593(5) .58593(2) .0386(1) Uani d . . Se
C1 1 .2079(3) .2087(3) .7417(1) .0198(6) Uani d . . C
C2 1 .0623(3) .1912(4) .7445(1) .0260(6) Uani d . . C
H2 1 .0040(3) .1769(4) .7081(1) .031 Uiso calc R . H
C3 1 -.0031(4) .1935(4) .7992(2) .0286(7) Uani d . . C
H3 1 -0.1037(4) .1815(4) .7996(2) .034 Uiso calc R . H
C4 1 .0803(4) .2135(4) .8515(2) .0278(7) Uani d . . C
H4 1 .0365(4) .2188(4) .8885(2) .033 Uiso calc R . H
C4a 1 .2308(4) .2264(4) .8519(1) .0251(6) Uani d . . C
C5 1 .3125(4) .2426(4) .9078(1) .0315(7) Uani d . . C
H5 1 .2659(4) .2422(4) .9441(1) .038 Uiso calc R . H
C6 1 .4569(4) .2589(5) .9100(2) .0374(8) Uani d . . C
H6 1 .5106(4) .2742(5) .9474(2) .045 Uiso calc R . H
C7 1 .5262(4) .2530(4) .8563(2) .0339(8) Uani d . . C
H7 1 .6272(4) .2643(4) .8585(2) .041 Uiso calc R . H
C8 1 .4534(3) .2312(4) .8005(1) .0242(6) Uani d . . C
C8a 1 .2999(3) .2222(3) .7966(1) .0217(6) Uani d . . C
C9 1 .2554(3) .2205(3) .6795(1) .0200(6) Uani d . . C
C10 1 .3226(3) .3458(3) .6606(1) .0217(6) Uani d . . C
H10 1 .3408(3) .4244(3) .6878(1) .026 Uiso calc R . H
C11 1 .3630(3) .3565(4) .6023(1) .0258(7) Uani d . . C
H11 1 .4105(3) .4413(4) .5899(1) .031 Uiso calc R . H
C12 1 .3339(3) .2432(4) .5623(1) .0260(6) Uani d . . C
C13 1 .2631(3) .1196(4) .5799(1) .0278(7) Uani d . . C
H13 1 .2423(3) .0425(4) .5521(1) .033 Uiso calc R . H
C14 1 .2229(3) .1093(4) .6381(1) .0245(6) Uani d . . C
H14 1 .1727(3) .0256(4) .6500(1) .029 Uiso calc R . H
C15 1 .3811(4) .2538(4) .4992(2) .0358(8) Uani d D . C
F1 .718(8) .5147(4) .280(1) .4989(2) .148(4) Uani d PD 1 F
F2 .718(8) .3185(7) .3654(7) .4695(2) .104(3) Uani d PD 1 F
F3 .718(8) .342(1) .1494(6) .4647(2) .125(4) Uani d PD 1 F
F1' .282(8) .475(1) .3515(9) .4927(5) .037(3) Uiso d PD 2 F
F2' .282(8) .2912(9) .256(1) .4604(4) .053(3) Uiso d PD 2 F
F3' .282(8) .461(1) .133(1) .4879(5) .047(3) Uiso d PD 2 F
C16 1 .5436(3) .2190(4) .7488(1) .0237(6) Uani d . . C
C17 1 .6355(3) .3319(4) .7363(2) .0267(6) Uani d . . C
H17 1 .6399(3) .4161(4) .7612(2) .032 Uiso calc R . H
C18 1 .7212(3) .3242(4) .6883(2) .0288(7) Uani d . . C
H18 1 .7825(3) .4031(4) .6803(2) .035 Uiso calc R . H
C19 1 .7172(3) .2012(4) .6519(1) .0274(7) Uani d . . C
C20 1 .6284(3) .0852(4) .6655(2) .0280(7) Uani d . . C
H20 1 .6268(3) -.0007(4) .6417(2) .034 Uiso calc R . H
C21 1 .5437(3) .0943(4) .7128(1) .0265(7) Uani d . . C
H21 1 .4841(3) .0144(4) .7213(1) .032 Uiso calc R . H
C22 1 .9268(5) .3634(5) .5847(2) .050(1) Uani d . . C
H22a 1 .994(2) .364(1) .5531(9) .06 Uiso calc R . H
H22B 1 .979(3) .381(2) .6238(5) .06 Uiso calc R . H
H22C 1 .8550(5) .4398(6) .577(1) .06 Uiso calc R . H

loop_
_atom_type_symbol
_atom_type_description
_atom_type_scat_dispersion_real
_atom_type_scat_dispersion_imag
_atom_type_scat_source
C C 0.0033 0.0016 'International Tables Vol C Tables 4.2.6.8 and 6.1.1.4'
H H 0.0000 0.0000 'International Tables Vol C Tables 4.2.6.8 and 6.1.1.4'
F F 0.0171 0.0103 'International Tables Vol C Tables 4.2.6.8 and 6.1.1.4'
Se Se -0.0929 2.2259 'International Tables Vol C Tables 4.2.6.8 and 6.1.1.4'

loop_
_geom_angle_atom_site_label_1
_geom_angle_atom_site_label_2
_geom_angle_atom_site_label_3
_geom_angle
_geom_angle_publ_flag
C19 Se C22 101.0(2) ?
C2 C1 C8a 119.9(3) ?
C2 C1 C9 114.8(3) ?
C8a C1 C9 125.3(3) y
C1 C2 C3 122.5(3) ?
C4 C3 C2 118.9(3) ?
C3 C4 C4a 121.3(3) ?
C5 C4a C4 118.8(3) ?
C5 C4a C8a 120.5(3) ?
C4 C4a C8a 120.6(3) ?
C6 C5 C4a 120.6(3) ?
C5 C6 C7 119.5(3) ?
C8 C7 C6 122.7(3) ?
C7 C8 C8a 118.9(3) ?
C7 C8 C16 115.9(3) ?
C8a C8 C16 125.2(3) y
C8 C8a C4a 117.6(3) ?
C8 C8a C1 125.8(3) y
C4a C8a C1 116.7(3) ?
C10 C9 C14 119.0(3) ?
C10 C9 C1 121.1(3) ?
C14 C9 C1 119.7(3) ?
C11 C10 C9 120.4(3) ?
C12 C11 C10 119.8(3) ?
C11 C12 C13 120.5(3) ?
C11 C12 C15 119.6(3) ?
C13 C12 C15 119.9(3) ?
C14 C13 C12 119.6(3) ?
C13 C14 C9 120.6(3) ?
F2' C15 F1' 111.8(7) ?
F3 C15 F1 111.8(5) ?
F3 C15 F2 100.8(5) ?
F1 C15 F2 104.4(6) ?
F2' C15 F3' 104.4(7) ?
F1' C15 F3' 99.1(6) ?
F2' C15 C12 116.4(6) ?
F1' C15 C12 114.2(5) ?
F3 C15 C12 115.2(3) ?
F1 C15 C12 112.3(3) ?
F2 C15 C12 111.3(3) ?
F3' C15 C12 108.9(5) ?
C17 C16 C21 117.9(3) ?
C17 C16 C8 119.9(3) ?
C21 C16 C8 122.2(3) ?
C16 C17 C18 121.4(3) ?
C19 C18 C17 120.0(3) ?
C18 C19 C20 118.8(3) ?
C18 C19 Se 123.9(3) ?
C20 C19 Se 117.3(3) ?
C21 C20 C19 120.7(3) ?
C20 C21 C16 121.2(3) ?

loop_
_geom_bond_atom_site_label_1
_geom_bond_atom_site_label_2
_geom_bond_distance
_geom_bond_publ_flag
Se C19 1.910(3) y
Se C22 1.936(5) y
C1 C2 1.381(4) ?
C1 C8a 1.443(4) y
C1 C9 1.495(4) y
C2 C3 1.408(4) ?
C3 C4 1.364(5) ?
C4 C4a 1.416(5) y
C4a C5 1.416(5) y
C4a C8a 1.439(4) ?
C5 C6 1.359(5) ?
C6 C7 1.407(5) ?
C7 C8 1.383(4) ?
C8 C8a 1.437(4) y
C8 C16 1.489(4) y
C9 C10 1.394(4) ?
C9 C14 1.394(4) ?
C10 C11 1.385(4) ?
C11 C12 1.384(5) ?
C12 C13 1.388(5) ?
C12 C15 1.510(4) ?
C13 C14 1.384(4) ?
C15 F2' 1.158(9) ?
C15 F1' 1.272(9) ?
C15 F3 1.264(6) ?
C15 F1 1.274(5) ?
C15 F2 1.332(6) ?
C15 F3' 1.379(9) ?
C16 C17 1.391(5) ?
C16 C21 1.399(5) ?
C17 C18 1.392(4) ?
C18 C19 1.390(5) ?
C19 C20 1.400(5) ?
C20 C21 1.374(4) ?

loop_
_geom_torsion_atom_site_label_1
_geom_torsion_atom_site_label_2
_geom_torsion_atom_site_label_3
_geom_torsion_atom_site_label_4
_geom_torsion
C8a C1 C2 C3 3.5(5)
C9 C1 C2 C3 -173.1(3)
C1 C2 C3 C4 -0.2(5)
C2 C3 C4 C4a -2.3(5)
C3 C4 C4a C5 -178.2(3)
C3 C4 C4a C8a 1.5(5)
C4 C4a C5 C6 -178.4(3)
C8a C4a C5 C6 1.9(5)
C4a C5 C6 C7 -2.8(6)
C5 C6 C7 C8 0.1(6)
C6 C7 C8 C8a 3.5(6)
C6 C7 C8 C16 -176.5(4)
C7 C8 C8a C4a -4.2(5)
C16 C8 C8a C4a 175.8(3)
C7 C8 C8a C1 176.1(3)
C16 C8 C8a C1 -4.0(5)
C5 C4a C8a C8 1.6(5)
C4 C4a C8a C8 -178.0(3)
C5 C4a C8a C1 -178.6(3)
C4 C4a C8a C1 1.7(4)
C2 C1 C8a C8 175.6(3)
C9 C1 C8a C8 -8.1(5)
C2 C1 C8a C4a -4.1(4)
C9 C1 C8a C4a 172.2(3)
C2 C1 C9 C10 118.1(3)
C8a C1 C9 C10 -58.4(4)
C2 C1 C9 C14 -57.1(4)
C8a C1 C9 C14 126.4(3)
C14 C9 C10 C11 -3.3(4)
C1 C9 C10 C11 -178.5(3)
C9 C10 C11 C12 1.3(5)
C10 C11 C12 C13 0.7(5)
C10 C11 C12 C15 -178.6(3)
C11 C12 C13 C14 -0.8(5)
C15 C12 C13 C14 178.6(3)
C12 C13 C14 C9 -1.3(5)
C10 C9 C14 C13 3.2(5)
C1 C9 C14 C13 178.5(3)
C11 C12 C15 F2' -116.3(8)
C13 C12 C15 F2' 64.3(9)
C11 C12 C15 F1' 16.4(7)
C13 C12 C15 F1' -162.9(5)
C11 C12 C15 F3 -175.8(6)
C13 C12 C15 F3 4.8(7)
C11 C12 C15 F1 54.6(7)
C13 C12 C15 F1 -124.7(7)
C11 C12 C15 F2 -61.9(5)
C13 C12 C15 F2 118.7(5)
C11 C12 C15 F3' 126.0(6)
C13 C12 C15 F3' -53.3(6)
C7 C8 C16 C17 -57.9(4)
C8a C8 C16 C17 122.1(4)
C7 C8 C16 C21 119.7(4)
C8a C8 C16 C21 -60.3(4)
C21 C16 C17 C18 2.4(5)
C8 C16 C17 C18 -179.9(3)
C16 C17 C18 C19 -0.6(5)
C17 C18 C19 C20 -1.5(5)
C17 C18 C19 Se -178.4(2)
C22 Se C19 C18 -4.8(3)
C22 Se C19 C20 178.3(3)
C18 C19 C20 C21 1.9(5)
Se C19 C20 C21 179.0(2)
C19 C20 C21 C16 -0.1(5)
C17 C16 C21 C20 -2.0(5)
C8 C16 C21 C20 -179.7(3)
